data_4069137
loop_
_publ_author_name
'Bazinet, Patrick'
'Tilley, T. Don'

_publ_section_title
;
 Octa- and Nonamethylfluorenyl Complexes of Zirconium(IV): Reactive
 Hydride Derivatives and Reversible Hydrogen Migration between the Metal
 and the Fluorenyl Ligand
;
_journal_issue 7
_journal_name_full Organometallics
_journal_page_first 2285
_journal_paper_doi 10.1021/om900047x
_journal_volume 28
_journal_year 2009
_chemical_formula_moiety 'C37 H56 Si2 Zr'
_chemical_formula_sum 'C37 H56 Si2 Zr'
_chemical_formula_weight 648.22
_chemical_name_systematic
; 
 ? 
;
_space_group_IT_number 2
_symmetry_cell_setting triclinic
_symmetry_space_group_name_Hall '-P 1'
_symmetry_space_group_name_H-M 'P -1'
_atom_sites_solution_hydrogens geom
_atom_sites_solution_primary direct
_atom_sites_solution_secondary difmap
_audit_creation_method SHELXL-97
_cell_angle_alpha 73.957(2)
_cell_angle_beta 87.293(2)
_cell_angle_gamma 76.215(2)
_cell_formula_units_Z 2
_cell_length_a 10.9001(17)
_cell_length_b 11.1535(17)
_cell_length_c 15.461(2)
_cell_measurement_reflns_used 1561
_cell_measurement_temperature 152(2)
_cell_measurement_theta_max 20.099
_cell_measurement_theta_min 2.341
_cell_volume 1754.1(4)
_computing_cell_refinement 'Bruker SMART'
_computing_data_collection 'Bruker SMART'
_computing_data_reduction 'Bruker SAINT'
_computing_molecular_graphics 'Bruker SHELXTL'
_computing_publication_material POV-Ray
_computing_structure_refinement 'SHELXL-97 (Sheldrick, 1997)'
_computing_structure_solution 'SHELXS-97 (Sheldrick, 1990)'
_diffrn_ambient_temperature 152(2)
_diffrn_measured_fraction_theta_full 0.977
_diffrn_measured_fraction_theta_max 0.977
_diffrn_measurement_device_type 'CCD area detector'
_diffrn_measurement_method 'phi and omega scans'
_diffrn_radiation_monochromator graphite
_diffrn_radiation_source 'fine-focus sealed tube'
_diffrn_radiation_type MoK\a
_diffrn_radiation_wavelength 0.71073
_diffrn_reflns_av_R_equivalents 0.0549
_diffrn_reflns_av_sigmaI/netI 0.0970
_diffrn_reflns_limit_h_max 13
_diffrn_reflns_limit_h_min -13
_diffrn_reflns_limit_k_max 8
_diffrn_reflns_limit_k_min -13
_diffrn_reflns_limit_l_max 19
_diffrn_reflns_limit_l_min -19
_diffrn_reflns_number 16262
_diffrn_reflns_theta_full 26.42
_diffrn_reflns_theta_max 26.42
_diffrn_reflns_theta_min 1.37
_diffrn_standards_decay_% 0
_diffrn_standards_interval_count 0
_diffrn_standards_interval_time 0
_diffrn_standards_number 0
_exptl_absorpt_coefficient_mu 0.405
_exptl_absorpt_correction_T_max 0.920
_exptl_absorpt_correction_T_min 0.865
_exptl_absorpt_correction_type multi-scan
_exptl_absorpt_process_details 'sababs, 2004'
_exptl_crystal_colour Yellow
_exptl_crystal_density_diffrn 1.227
_exptl_crystal_density_method 'not measured'
_exptl_crystal_description Block
_exptl_crystal_F_000 692
_exptl_crystal_size_max 0.35
_exptl_crystal_size_mid 0.35
_exptl_crystal_size_min 0.20
_refine_diff_density_max 0.749
_refine_diff_density_min -0.746
_refine_diff_density_rms 0.101
_refine_ls_extinction_method none
_refine_ls_goodness_of_fit_ref 1.039
_refine_ls_hydrogen_treatment constr
_refine_ls_matrix_type full
_refine_ls_number_parameters 361
_refine_ls_number_reflns 7028
_refine_ls_number_restraints 0
_refine_ls_restrained_S_all 1.039
_refine_ls_R_factor_all 0.0870
_refine_ls_R_factor_gt 0.0570
_refine_ls_shift/su_max 0.001
_refine_ls_shift/su_mean 0.000
_refine_ls_structure_factor_coef Fsqd
_refine_ls_weighting_details 'calc w=1/[\s^2^(Fo^2^)+(0.0649P)^2^+1.6721P] where P=(Fo^2^+2Fc^2^)/3'
_refine_ls_weighting_scheme calc
_refine_ls_wR_factor_gt 0.1380
_refine_ls_wR_factor_ref 0.1503
_reflns_number_gt 5094
_reflns_number_total 7028
_reflns_threshold_expression >2sigma(I)
_cod_data_source_file om900047x_si_003.cif
_cod_data_source_block pat4
_cod_original_cell_volume 1754.1(5)
_cod_database_code 4069137

loop_
_symmetry_equiv_pos_as_xyz
'x, y, z'
'-x, -y, -z'

loop_
_atom_site_label
_atom_site_type_symbol
_atom_site_fract_x
_atom_site_fract_y
_atom_site_fract_z
_atom_site_U_iso_or_equiv
_atom_site_adp_type
_atom_site_occupancy
_atom_site_symmetry_multiplicity
_atom_site_calc_flag
_atom_site_refinement_flags
Zr1 Zr 0.75746(4) 0.96739(4) 0.72680(3) 0.01819(13) Uani 1 1 d .
Si1 Si 0.68911(12) 0.62064(12) 0.88454(8) 0.0276(3) Uani 1 1 d .
C1 C 0.8658(4) 0.9179(4) 0.5898(3) 0.0215(9) Uani 1 1 d .
Si2 Si 0.49105(11) 1.16850(12) 0.71736(8) 0.0262(3) Uani 1 1 d .
C2 C 0.8485(4) 1.0548(4) 0.5702(3) 0.0212(9) Uani 1 1 d .
C3 C 0.7695(4) 1.1564(4) 0.5052(3) 0.0237(10) Uani 1 1 d .
C4 C 0.7784(4) 1.2802(4) 0.4972(3) 0.0271(10) Uani 1 1 d .
C5 C 0.8462(4) 1.3096(4) 0.5625(3) 0.0269(10) Uani 1 1 d .
C6 C 0.9121(4) 1.2134(4) 0.6329(3) 0.0234(9) Uani 1 1 d .
C7 C 0.9240(4) 1.0833(4) 0.6326(3) 0.0200(9) Uani 1 1 d .
C8 C 1.0014(4) 0.9607(4) 0.6841(3) 0.0194(9) Uani 1 1 d .
C9 C 1.1121(4) 0.9277(4) 0.7405(3) 0.0230(9) Uani 1 1 d .
C10 C 1.1628(4) 0.8002(5) 0.7819(3) 0.0267(10) Uani 1 1 d .
C11 C 1.1159(4) 0.7007(4) 0.7645(3) 0.0264(10) Uani 1 1 d .
C12 C 1.0172(4) 0.7291(4) 0.7031(3) 0.0229(9) Uani 1 1 d .
C13 C 0.9616(4) 0.8604(4) 0.6599(3) 0.0211(9) Uani 1 1 d .
C14 C 0.8323(4) 0.8514(4) 0.5237(3) 0.0273(10) Uani 1 1 d .
H14A H 0.8961 0.8488 0.4788 0.041 Uiso 1 1 calc R
H14B H 0.7521 0.8980 0.4952 0.041 Uiso 1 1 calc R
H14C H 0.8276 0.7655 0.5553 0.041 Uiso 1 1 calc R
C15 C 0.6784(4) 1.1316(5) 0.4449(3) 0.0319(11) Uani 1 1 d .
H15A H 0.6341 1.2117 0.4057 0.048 Uiso 1 1 calc R
H15B H 0.6189 1.0896 0.4813 0.048 Uiso 1 1 calc R
H15C H 0.7244 1.0779 0.4096 0.048 Uiso 1 1 calc R
C16 C 0.7030(5) 1.3906(5) 0.4235(3) 0.0407(12) Uani 1 1 d .
H16A H 0.6630 1.3569 0.3846 0.061 Uiso 1 1 calc R
H16B H 0.7587 1.4400 0.3892 0.061 Uiso 1 1 calc R
H16C H 0.6397 1.4444 0.4503 0.061 Uiso 1 1 calc R
C17 C 0.8360(5) 1.4479(5) 0.5590(4) 0.0420(13) Uani 1 1 d .
H17A H 0.8864 1.4522 0.6069 0.063 Uiso 1 1 calc R
H17B H 0.7494 1.4887 0.5657 0.063 Uiso 1 1 calc R
H17C H 0.8658 1.4910 0.5022 0.063 Uiso 1 1 calc R
C18 C 0.9497(4) 1.2468(5) 0.7147(3) 0.0323(11) Uani 1 1 d .
H18A H 0.9355 1.3383 0.7023 0.048 Uiso 1 1 calc R
H18B H 1.0375 1.2081 0.7288 0.048 Uiso 1 1 calc R
H18C H 0.8999 1.2152 0.7649 0.048 Uiso 1 1 calc R
C19 C 1.1822(4) 1.0272(5) 0.7448(3) 0.0297(11) Uani 1 1 d .
H19A H 1.2530 0.9880 0.7859 0.045 Uiso 1 1 calc R
H19B H 1.1266 1.0941 0.7654 0.045 Uiso 1 1 calc R
H19C H 1.2116 1.0631 0.6861 0.045 Uiso 1 1 calc R
C20 C 1.2756(5) 0.7648(5) 0.8459(3) 0.0405(13) Uani 1 1 d .
H20A H 1.2964 0.8416 0.8508 0.061 Uiso 1 1 calc R
H20B H 1.3466 0.7137 0.8232 0.061 Uiso 1 1 calc R
H20C H 1.2549 0.7167 0.9042 0.061 Uiso 1 1 calc R
C21 C 1.1812(5) 0.5632(5) 0.8103(3) 0.0359(12) Uani 1 1 d .
H21A H 1.1400 0.5063 0.7927 0.054 Uiso 1 1 calc R
H21B H 1.1771 0.5489 0.8744 0.054 Uiso 1 1 calc R
H21C H 1.2680 0.5471 0.7929 0.054 Uiso 1 1 calc R
C22 C 0.9713(4) 0.6235(4) 0.6806(3) 0.0324(11) Uani 1 1 d .
H22A H 1.0188 0.5417 0.7155 0.049 Uiso 1 1 calc R
H22B H 0.9826 0.6297 0.6177 0.049 Uiso 1 1 calc R
H22C H 0.8834 0.6321 0.6944 0.049 Uiso 1 1 calc R
C23 C 0.8580(4) 0.9136(4) 0.8628(3) 0.0252(10) Uani 1 1 d .
H23A H 0.9205 0.8347 0.8646 0.030 Uiso 1 1 calc R
H23B H 0.9054 0.9785 0.8576 0.030 Uiso 1 1 calc R
C24 C 0.8044(4) 0.8926(5) 0.9584(3) 0.0284(11) Uani 1 1 d .
H24A H 0.7489 0.8332 0.9656 0.034 Uiso 1 1 calc R
C25 C 0.9105(5) 0.8332(5) 1.0300(3) 0.0378(12) Uani 1 1 d .
H25A H 0.8747 0.8202 1.0888 0.057 Uiso 1 1 calc R
H25B H 0.9662 0.8900 1.0236 0.057 Uiso 1 1 calc R
H25C H 0.9572 0.7523 1.0223 0.057 Uiso 1 1 calc R
C26 C 0.7268(5) 1.0182(5) 0.9732(3) 0.0389(12) Uani 1 1 d .
H26A H 0.6933 1.0022 1.0327 0.058 Uiso 1 1 calc R
H26B H 0.6585 1.0538 0.9297 0.058 Uiso 1 1 calc R
H26C H 0.7797 1.0777 0.9663 0.058 Uiso 1 1 calc R
C27 C 0.5741(4) 0.8985(4) 0.8172(3) 0.0239(10) Uani 1 1 d .
H27A H 0.5535 0.9094 0.8774 0.029 Uiso 1 1 calc R
C28 C 0.6430(4) 0.7819(4) 0.8010(3) 0.0220(9) Uani 1 1 d .
C29 C 0.6378(4) 0.8051(4) 0.7058(3) 0.0232(9) Uani 1 1 d .
H29A H 0.6693 0.7403 0.6732 0.028 Uiso 1 1 calc R
C30 C 0.5683(4) 0.9304(4) 0.6669(3) 0.0227(9) Uani 1 1 d .
H30A H 0.5389 0.9640 0.6039 0.027 Uiso 1 1 calc R
C31 C 0.5240(4) 0.9905(4) 0.7364(3) 0.0225(9) Uani 1 1 d .
C32 C 0.6500(6) 0.5028(5) 0.8314(4) 0.0450(14) Uani 1 1 d .
H32A H 0.7006 0.4998 0.7792 0.067 Uiso 1 1 calc R
H32B H 0.5622 0.5286 0.8140 0.067 Uiso 1 1 calc R
H32C H 0.6670 0.4193 0.8738 0.067 Uiso 1 1 calc R
C33 C 0.8584(5) 0.5683(5) 0.9193(4) 0.0451(13) Uani 1 1 d .
H33A H 0.9096 0.5653 0.8673 0.068 Uiso 1 1 calc R
H33B H 0.8742 0.4845 0.9612 0.068 Uiso 1 1 calc R
H33C H 0.8791 0.6280 0.9473 0.068 Uiso 1 1 calc R
C34 C 0.5901(5) 0.6282(5) 0.9859(3) 0.0346(11) Uani 1 1 d .
H34A H 0.5024 0.6557 0.9682 0.052 Uiso 1 1 calc R
H34B H 0.6115 0.6881 1.0134 0.052 Uiso 1 1 calc R
H34C H 0.6056 0.5448 1.0283 0.052 Uiso 1 1 calc R
C35 C 0.6565(4) 1.1764(4) 0.7204(3) 0.0268(10) Uani 1 1 d .
H35A H 0.6758 1.2000 0.7732 0.032 Uiso 1 1 calc R
H35B H 0.6780 1.2362 0.6667 0.032 Uiso 1 1 calc R
C36 C 0.4141(5) 1.2483(5) 0.6046(4) 0.0436(13) Uani 1 1 d .
H36A H 0.3354 1.3059 0.6108 0.065 Uiso 1 1 calc R
H36B H 0.3987 1.1845 0.5783 0.065 Uiso 1 1 calc R
H36C H 0.4685 1.2956 0.5665 0.065 Uiso 1 1 calc R
C37 C 0.3893(5) 1.2219(5) 0.8067(4) 0.0433(13) Uani 1 1 d .
H37A H 0.3150 1.2847 0.7794 0.065 Uiso 1 1 calc R
H37B H 0.4354 1.2591 0.8395 0.065 Uiso 1 1 calc R
H37C H 0.3650 1.1495 0.8472 0.065 Uiso 1 1 calc R

loop_
_atom_site_aniso_label
_atom_site_aniso_U_11
_atom_site_aniso_U_22
_atom_site_aniso_U_33
_atom_site_aniso_U_23
_atom_site_aniso_U_13
_atom_site_aniso_U_12
Zr1 0.0155(2) 0.0212(2) 0.0198(2) -0.00761(17) 0.00058(14) -0.00582(16)
Si1 0.0253(7) 0.0232(7) 0.0317(7) -0.0031(6) 0.0011(5) -0.0058(6)
C1 0.018(2) 0.024(2) 0.024(2) -0.0094(19) -0.0013(16) -0.0040(18)
Si2 0.0196(6) 0.0228(7) 0.0360(7) -0.0095(6) 0.0032(5) -0.0032(5)
C2 0.021(2) 0.025(2) 0.021(2) -0.0093(18) 0.0059(16) -0.0084(19)
C3 0.020(2) 0.031(3) 0.019(2) -0.0045(19) 0.0020(16) -0.007(2)
C4 0.024(2) 0.026(3) 0.027(2) -0.004(2) 0.0038(18) -0.003(2)
C5 0.023(2) 0.020(3) 0.035(3) -0.006(2) 0.0061(19) -0.004(2)
C6 0.022(2) 0.024(3) 0.028(2) -0.0094(19) 0.0056(17) -0.010(2)
C7 0.016(2) 0.027(3) 0.0177(19) -0.0062(18) 0.0019(15) -0.0075(19)
C8 0.017(2) 0.023(2) 0.020(2) -0.0079(18) 0.0031(16) -0.0073(18)
C9 0.016(2) 0.033(3) 0.022(2) -0.012(2) 0.0007(16) -0.0041(19)
C10 0.017(2) 0.037(3) 0.025(2) -0.011(2) -0.0009(17) 0.000(2)
C11 0.020(2) 0.027(3) 0.028(2) -0.006(2) 0.0033(17) 0.001(2)
C12 0.020(2) 0.021(2) 0.027(2) -0.0077(19) 0.0026(17) -0.0027(19)
C13 0.019(2) 0.027(3) 0.021(2) -0.0120(19) 0.0044(16) -0.0077(19)
C14 0.030(3) 0.030(3) 0.023(2) -0.011(2) -0.0054(18) -0.005(2)
C15 0.030(3) 0.040(3) 0.025(2) -0.011(2) -0.0064(19) -0.006(2)
C16 0.041(3) 0.038(3) 0.036(3) -0.004(2) -0.003(2) -0.003(3)
C17 0.050(3) 0.026(3) 0.049(3) -0.006(2) -0.007(3) -0.011(3)
C18 0.025(2) 0.031(3) 0.049(3) -0.020(2) 0.003(2) -0.012(2)
C19 0.019(2) 0.045(3) 0.034(2) -0.023(2) 0.0011(18) -0.012(2)
C20 0.028(3) 0.049(4) 0.043(3) -0.013(3) -0.014(2) -0.002(2)
C21 0.031(3) 0.031(3) 0.041(3) -0.009(2) -0.005(2) 0.001(2)
C22 0.029(3) 0.026(3) 0.047(3) -0.016(2) -0.002(2) -0.007(2)
C23 0.022(2) 0.028(3) 0.027(2) -0.009(2) 0.0017(17) -0.007(2)
C24 0.022(2) 0.044(3) 0.023(2) -0.010(2) 0.0000(17) -0.013(2)
C25 0.040(3) 0.052(3) 0.023(2) -0.009(2) -0.003(2) -0.015(3)
C26 0.044(3) 0.051(3) 0.029(2) -0.017(2) 0.008(2) -0.020(3)
C27 0.020(2) 0.027(3) 0.027(2) -0.008(2) 0.0010(17) -0.009(2)
C28 0.016(2) 0.026(3) 0.026(2) -0.0078(19) 0.0009(16) -0.0089(19)
C29 0.019(2) 0.029(3) 0.026(2) -0.0081(19) 0.0009(17) -0.013(2)
C30 0.017(2) 0.025(3) 0.027(2) -0.0065(19) -0.0055(17) -0.0053(19)
C31 0.014(2) 0.023(2) 0.032(2) -0.0071(19) 0.0014(17) -0.0084(18)
C32 0.064(4) 0.027(3) 0.046(3) -0.010(2) 0.007(3) -0.017(3)
C33 0.034(3) 0.037(3) 0.049(3) 0.005(3) -0.002(2) 0.000(3)
C34 0.034(3) 0.037(3) 0.031(2) -0.002(2) -0.001(2) -0.012(2)
C35 0.027(2) 0.027(3) 0.031(2) -0.012(2) 0.0051(18) -0.011(2)
C36 0.036(3) 0.033(3) 0.056(3) -0.007(3) -0.005(2) -0.002(2)
C37 0.032(3) 0.038(3) 0.063(4) -0.024(3) 0.016(2) -0.006(2)

loop_
_atom_type_symbol
_atom_type_description
_atom_type_scat_dispersion_real
_atom_type_scat_dispersion_imag
_atom_type_scat_source
C C 0.0033 0.0016 'International Tables Vol C Tables 4.2.6.8 and 6.1.1.4'
H H 0.0000 0.0000 'International Tables Vol C Tables 4.2.6.8 and 6.1.1.4'
Si Si 0.0817 0.0704 'International Tables Vol C Tables 4.2.6.8 and 6.1.1.4'
Zr Zr -2.9673 0.5597 'International Tables Vol C Tables 4.2.6.8 and 6.1.1.4'

loop_
_geom_angle_atom_site_label_1
_geom_angle_atom_site_label_2
_geom_angle_atom_site_label_3
_geom_angle
C23 Zr1 C35 98.66(16)
C23 Zr1 C30 137.08(15)
C35 Zr1 C30 91.66(15)
C23 Zr1 C31 114.06(14)
C35 Zr1 C31 69.66(15)
C30 Zr1 C31 33.41(13)
C23 Zr1 C1 122.91(14)
C35 Zr1 C1 119.22(15)
C30 Zr1 C1 85.84(13)
C31 Zr1 C1 118.29(13)
C23 Zr1 C27 85.12(14)
C35 Zr1 C27 87.84(15)
C30 Zr1 C27 53.60(14)
C31 Zr1 C27 32.66(13)
C1 Zr1 C27 133.08(13)
C23 Zr1 C29 114.88(15)
C35 Zr1 C29 122.06(15)
C30 Zr1 C29 32.27(14)
C31 Zr1 C29 54.12(14)
C1 Zr1 C29 80.78(13)
C27 Zr1 C29 52.43(13)
C23 Zr1 C13 90.04(14)
C35 Zr1 C13 134.58(15)
C30 Zr1 C13 111.63(13)
C31 Zr1 C13 144.60(13)
C1 Zr1 C13 32.92(13)
C27 Zr1 C13 137.48(14)
C29 Zr1 C13 92.95(13)
C23 Zr1 C2 126.74(14)
C35 Zr1 C2 87.62(15)
C30 Zr1 C2 95.04(13)
C31 Zr1 C2 117.58(13)
C1 Zr1 C2 32.71(13)
C27 Zr1 C2 148.13(13)
C29 Zr1 C2 105.21(13)
C13 Zr1 C2 53.25(14)
C23 Zr1 C7 96.44(14)
C35 Zr1 C7 81.26(14)
C30 Zr1 C7 126.36(13)
C31 Zr1 C7 140.09(14)
C1 Zr1 C7 54.34(13)
C27 Zr1 C7 169.10(14)
C29 Zr1 C7 134.73(12)
C13 Zr1 C7 53.41(13)
C2 Zr1 C7 32.04(12)
C23 Zr1 C28 85.54(14)
C35 Zr1 C28 119.29(14)
C30 Zr1 C28 53.69(14)
C31 Zr1 C28 54.28(14)
C1 Zr1 C28 107.22(13)
C27 Zr1 C28 31.81(13)
C29 Zr1 C28 31.76(12)
C13 Zr1 C28 105.73(13)
C2 Zr1 C28 136.09(12)
C7 Zr1 C28 158.93(13)
C23 Zr1 C8 76.20(13)
C35 Zr1 C8 108.19(14)
C30 Zr1 C8 139.02(13)
C31 Zr1 C8 169.61(13)
C1 Zr1 C8 53.19(12)
C27 Zr1 C8 156.85(14)
C29 Zr1 C8 124.37(13)
C13 Zr1 C8 31.45(12)
C2 Zr1 C8 52.06(13)
C7 Zr1 C8 31.73(13)
C28 Zr1 C8 131.12(13)
C33 Si1 C32 108.9(3)
C33 Si1 C34 109.2(2)
C32 Si1 C34 109.9(2)
C33 Si1 C28 114.9(2)
C32 Si1 C28 106.8(2)
C34 Si1 C28 107.0(2)
C2 C1 C13 107.1(3)
C2 C1 C14 123.5(4)
C13 C1 C14 124.8(4)
C2 C1 Zr1 77.0(2)
C13 C1 Zr1 76.2(2)
C14 C1 Zr1 132.0(3)
C35 Si2 C36 113.1(2)
C35 Si2 C37 115.9(2)
C36 Si2 C37 110.4(3)
C35 Si2 C31 95.89(19)
C36 Si2 C31 108.8(2)
C37 Si2 C31 111.8(2)
C35 Si2 Zr1 45.04(14)
C36 Si2 Zr1 117.52(18)
C37 Si2 Zr1 132.03(19)
C31 Si2 Zr1 51.21(12)
C3 C2 C1 130.7(4)
C3 C2 C7 120.0(4)
C1 C2 C7 109.2(4)
C3 C2 Zr1 118.8(3)
C1 C2 Zr1 70.3(2)
C7 C2 Zr1 75.4(2)
C4 C3 C2 118.2(4)
C4 C3 C15 119.9(4)
C2 C3 C15 121.9(4)
C3 C4 C5 121.4(4)
C3 C4 C16 119.8(4)
C5 C4 C16 118.5(4)
C6 C5 C4 120.9(4)
C6 C5 C17 119.6(4)
C4 C5 C17 119.2(4)
C5 C6 C7 118.3(4)
C5 C6 C18 119.5(4)
C7 C6 C18 121.4(4)
C6 C7 C2 119.6(4)
C6 C7 C8 133.9(4)
C2 C7 C8 106.5(4)
C6 C7 Zr1 116.0(3)
C2 C7 Zr1 72.6(2)
C8 C7 Zr1 76.7(2)
C13 C8 C9 118.8(4)
C13 C8 C7 108.0(3)
C9 C8 C7 132.6(4)
C13 C8 Zr1 69.6(2)
C9 C8 Zr1 130.7(3)
C7 C8 Zr1 71.5(2)
C10 C9 C8 118.5(4)
C10 C9 C19 119.9(4)
C8 C9 C19 121.1(4)
C9 C10 C11 122.1(4)
C9 C10 C20 118.8(4)
C11 C10 C20 119.0(4)
C12 C11 C10 120.6(4)
C12 C11 C21 121.0(4)
C10 C11 C21 118.3(4)
C11 C12 C13 118.6(4)
C11 C12 C22 120.9(4)
C13 C12 C22 120.5(4)
C12 C13 C8 120.5(4)
C12 C13 C1 130.9(4)
C8 C13 C1 108.6(4)
C12 C13 Zr1 117.5(3)
C8 C13 Zr1 78.9(2)
C1 C13 Zr1 70.8(2)
C1 C14 H14A 109.5
C1 C14 H14B 109.5
H14A C14 H14B 109.5
C1 C14 H14C 109.5
H14A C14 H14C 109.5
H14B C14 H14C 109.5
C3 C15 H15A 109.5
C3 C15 H15B 109.5
H15A C15 H15B 109.5
C3 C15 H15C 109.5
H15A C15 H15C 109.5
H15B C15 H15C 109.5
C4 C16 H16A 109.5
C4 C16 H16B 109.5
H16A C16 H16B 109.5
C4 C16 H16C 109.5
H16A C16 H16C 109.5
H16B C16 H16C 109.5
C5 C17 H17A 109.5
C5 C17 H17B 109.5
H17A C17 H17B 109.5
C5 C17 H17C 109.5
H17A C17 H17C 109.5
H17B C17 H17C 109.5
C6 C18 H18A 109.5
C6 C18 H18B 109.5
H18A C18 H18B 109.5
C6 C18 H18C 109.5
H18A C18 H18C 109.5
H18B C18 H18C 109.5
C9 C19 H19A 109.5
C9 C19 H19B 109.5
H19A C19 H19B 109.5
C9 C19 H19C 109.5
H19A C19 H19C 109.5
H19B C19 H19C 109.5
C10 C20 H20A 109.5
C10 C20 H20B 109.5
H20A C20 H20B 109.5
C10 C20 H20C 109.5
H20A C20 H20C 109.5
H20B C20 H20C 109.5
C11 C21 H21A 109.5
C11 C21 H21B 109.5
H21A C21 H21B 109.5
C11 C21 H21C 109.5
H21A C21 H21C 109.5
H21B C21 H21C 109.5
C12 C22 H22A 109.5
C12 C22 H22B 109.5
H22A C22 H22B 109.5
C12 C22 H22C 109.5
H22A C22 H22C 109.5
H22B C22 H22C 109.5
C24 C23 Zr1 130.2(3)
C24 C23 H23A 104.7
Zr1 C23 H23A 104.7
C24 C23 H23B 104.7
Zr1 C23 H23B 104.7
H23A C23 H23B 105.7
C26 C24 C25 109.5(4)
C26 C24 C23 111.2(4)
C25 C24 C23 111.1(4)
C26 C24 H24A 108.3
C25 C24 H24A 108.3
C23 C24 H24A 108.3
C24 C25 H25A 109.5
C24 C25 H25B 109.5
H25A C25 H25B 109.5
C24 C25 H25C 109.5
H25A C25 H25C 109.5
H25B C25 H25C 109.5
C24 C26 H26A 109.5
C24 C26 H26B 109.5
H26A C26 H26B 109.5
C24 C26 H26C 109.5
H26A C26 H26C 109.5
H26B C26 H26C 109.5
C31 C27 C28 111.6(4)
C31 C27 Zr1 72.3(2)
C28 C27 Zr1 78.0(2)
C31 C27 H27A 123.9
C28 C27 H27A 123.9
Zr1 C27 H27A 123.9
C27 C28 C29 104.7(4)
C27 C28 Si1 127.4(3)
C29 C28 Si1 125.7(3)
C27 C28 Zr1 70.2(2)
C29 C28 Zr1 71.4(2)
Si1 C28 Zr1 135.3(2)
C30 C29 C28 109.5(4)
C30 C29 Zr1 70.0(2)
C28 C29 Zr1 76.8(2)
C30 C29 H29A 125.0
C28 C29 H29A 125.0
Zr1 C29 H29A 125.0
C29 C30 C31 109.1(4)
C29 C30 Zr1 77.7(2)
C31 C30 Zr1 74.5(2)
C29 C30 H30A 124.8
C31 C30 H30A 124.8
Zr1 C30 H30A 124.8
C27 C31 C30 105.0(4)
C27 C31 Si2 125.0(3)
C30 C31 Si2 122.3(3)
C27 C31 Zr1 75.0(2)
C30 C31 Zr1 72.0(2)
Si2 C31 Zr1 93.06(16)
Si1 C32 H32A 109.5
Si1 C32 H32B 109.5
H32A C32 H32B 109.5
Si1 C32 H32C 109.5
H32A C32 H32C 109.5
H32B C32 H32C 109.5
Si1 C33 H33A 109.5
Si1 C33 H33B 109.5
H33A C33 H33B 109.5
Si1 C33 H33C 109.5
H33A C33 H33C 109.5
H33B C33 H33C 109.5
Si1 C34 H34A 109.5
Si1 C34 H34B 109.5
H34A C34 H34B 109.5
Si1 C34 H34C 109.5
H34A C34 H34C 109.5
H34B C34 H34C 109.5
Si2 C35 Zr1 100.80(19)
Si2 C35 H35A 111.6
Zr1 C35 H35A 111.6
Si2 C35 H35B 111.6
Zr1 C35 H35B 111.6
H35A C35 H35B 109.4
Si2 C36 H36A 109.5
Si2 C36 H36B 109.5
H36A C36 H36B 109.5
Si2 C36 H36C 109.5
H36A C36 H36C 109.5
H36B C36 H36C 109.5
Si2 C37 H37A 109.5
Si2 C37 H37B 109.5
H37A C37 H37B 109.5
Si2 C37 H37C 109.5
H37A C37 H37C 109.5
H37B C37 H37C 109.5

loop_
_geom_bond_atom_site_label_1
_geom_bond_atom_site_label_2
_geom_bond_distance
Zr1 C23 2.278(4)
Zr1 C35 2.305(4)
Zr1 C30 2.465(4)
Zr1 C31 2.498(4)
Zr1 C1 2.507(4)
Zr1 C27 2.533(4)
Zr1 C29 2.564(4)
Zr1 C13 2.578(4)
Zr1 C2 2.594(4)
Zr1 C7 2.630(4)
Zr1 C28 2.634(4)
Zr1 C8 2.698(4)
Si1 C33 1.855(5)
Si1 C32 1.866(5)
Si1 C34 1.871(5)
Si1 C28 1.872(5)
C1 C2 1.439(6)
C1 C13 1.442(6)
C1 C14 1.521(5)
Si2 C35 1.829(4)
Si2 C36 1.860(5)
Si2 C37 1.868(5)
Si2 C31 1.871(4)
C2 C3 1.422(6)
C2 C7 1.442(5)
C3 C4 1.378(6)
C3 C15 1.513(6)
C4 C5 1.430(6)
C4 C16 1.523(6)
C5 C6 1.383(6)
C5 C17 1.505(6)
C6 C7 1.428(6)
C6 C18 1.512(6)
C7 C8 1.458(6)
C8 C13 1.434(6)
C8 C9 1.436(6)
C9 C10 1.376(6)
C9 C19 1.507(6)
C10 C11 1.418(6)
C10 C20 1.522(6)
C11 C12 1.389(6)
C11 C21 1.513(6)
C12 C13 1.425(6)
C12 C22 1.510(6)
C14 H14A 0.9600
C14 H14B 0.9600
C14 H14C 0.9600
C15 H15A 0.9600
C15 H15B 0.9600
C15 H15C 0.9600
C16 H16A 0.9600
C16 H16B 0.9600
C16 H16C 0.9600
C17 H17A 0.9600
C17 H17B 0.9600
C17 H17C 0.9600
C18 H18A 0.9600
C18 H18B 0.9600
C18 H18C 0.9600
C19 H19A 0.9600
C19 H19B 0.9600
C19 H19C 0.9600
C20 H20A 0.9600
C20 H20B 0.9600
C20 H20C 0.9600
C21 H21A 0.9600
C21 H21B 0.9600
C21 H21C 0.9600
C22 H22A 0.9600
C22 H22B 0.9600
C22 H22C 0.9600
C23 C24 1.541(6)
C23 H23A 0.9700
C23 H23B 0.9700
C24 C26 1.524(7)
C24 C25 1.534(6)
C24 H24A 0.9800
C25 H25A 0.9600
C25 H25B 0.9600
C25 H25C 0.9600
C26 H26A 0.9600
C26 H26B 0.9600
C26 H26C 0.9600
C27 C31 1.415(6)
C27 C28 1.419(6)
C27 H27A 0.9800
C28 C29 1.424(6)
C29 C30 1.401(6)
C29 H29A 0.9800
C30 C31 1.427(6)
C30 H30A 0.9800
C32 H32A 0.9600
C32 H32B 0.9600
C32 H32C 0.9600
C33 H33A 0.9600
C33 H33B 0.9600
C33 H33C 0.9600
C34 H34A 0.9600
C34 H34B 0.9600
C34 H34C 0.9600
C35 H35A 0.9700
C35 H35B 0.9700
C36 H36A 0.9600
C36 H36B 0.9600
C36 H36C 0.9600
C37 H37A 0.9600
C37 H37B 0.9600
C37 H37C 0.9600

loop_
_geom_torsion_atom_site_label_1
_geom_torsion_atom_site_label_2
_geom_torsion_atom_site_label_3
_geom_torsion_atom_site_label_4
_geom_torsion
C23 Zr1 C1 C2 -108.1(3)
C35 Zr1 C1 C2 16.4(3)
C30 Zr1 C1 C2 106.0(2)
C31 Zr1 C1 C2 97.8(2)
C27 Zr1 C1 C2 134.1(2)
C29 Zr1 C1 C2 138.1(3)
C13 Zr1 C1 C2 -111.6(3)
C7 Zr1 C1 C2 -35.6(2)
C28 Zr1 C1 C2 155.9(2)
C8 Zr1 C1 C2 -75.2(2)
C23 Zr1 C1 C13 3.4(3)
C35 Zr1 C1 C13 128.0(2)
C30 Zr1 C1 C13 -142.4(3)
C31 Zr1 C1 C13 -150.7(2)
C27 Zr1 C1 C13 -114.4(3)
C29 Zr1 C1 C13 -110.3(3)
C2 Zr1 C1 C13 111.6(3)
C7 Zr1 C1 C13 76.0(3)
C28 Zr1 C1 C13 -92.5(2)
C8 Zr1 C1 C13 36.4(2)
C23 Zr1 C1 C14 128.2(4)
C35 Zr1 C1 C14 -107.2(4)
C30 Zr1 C1 C14 -17.6(4)
C31 Zr1 C1 C14 -25.9(4)
C27 Zr1 C1 C14 10.4(5)
C29 Zr1 C1 C14 14.5(4)
C13 Zr1 C1 C14 124.8(5)
C2 Zr1 C1 C14 -123.6(5)
C7 Zr1 C1 C14 -159.2(5)
C28 Zr1 C1 C14 32.3(4)
C8 Zr1 C1 C14 161.2(5)
C23 Zr1 Si2 C35 71.1(2)
C30 Zr1 Si2 C35 -156.4(2)
C31 Zr1 Si2 C35 171.3(3)
C1 Zr1 Si2 C35 -94.8(2)
C27 Zr1 Si2 C35 140.8(2)
C29 Zr1 Si2 C35 -172.6(2)
C13 Zr1 Si2 C35 -79.5(3)
C2 Zr1 Si2 C35 -67.4(2)
C7 Zr1 Si2 C35 -35.1(2)
C28 Zr1 Si2 C35 155.6(2)
C8 Zr1 Si2 C35 -24.5(2)
C23 Zr1 Si2 C36 167.1(2)
C35 Zr1 Si2 C36 96.0(3)
C30 Zr1 Si2 C36 -60.4(2)
C31 Zr1 Si2 C36 -92.7(3)
C1 Zr1 Si2 C36 1.2(2)
C27 Zr1 Si2 C36 -123.2(2)
C29 Zr1 Si2 C36 -76.6(2)
C13 Zr1 Si2 C36 16.5(3)
C2 Zr1 Si2 C36 28.6(2)
C7 Zr1 Si2 C36 60.9(2)
C28 Zr1 Si2 C36 -108.4(2)
C8 Zr1 Si2 C36 71.4(2)
C23 Zr1 Si2 C37 -15.0(3)
C35 Zr1 Si2 C37 -86.1(3)
C30 Zr1 Si2 C37 117.5(3)
C31 Zr1 Si2 C37 85.3(3)
C1 Zr1 Si2 C37 179.2(3)
C27 Zr1 Si2 C37 54.7(3)
C29 Zr1 Si2 C37 101.3(2)
C13 Zr1 Si2 C37 -165.5(3)
C2 Zr1 Si2 C37 -153.5(2)
C7 Zr1 Si2 C37 -121.2(2)
C28 Zr1 Si2 C37 69.6(2)
C8 Zr1 Si2 C37 -110.6(3)
C23 Zr1 Si2 C31 -100.2(2)
C35 Zr1 Si2 C31 -171.3(3)
C30 Zr1 Si2 C31 32.3(2)
C1 Zr1 Si2 C31 93.9(2)
C27 Zr1 Si2 C31 -30.53(19)
C29 Zr1 Si2 C31 16.09(19)
C13 Zr1 Si2 C31 109.2(3)
C2 Zr1 Si2 C31 121.26(19)
C7 Zr1 Si2 C31 153.58(19)
C28 Zr1 Si2 C31 -15.68(19)
C8 Zr1 Si2 C31 164.2(2)
C13 C1 C2 C3 177.6(4)
C14 C1 C2 C3 20.6(7)
Zr1 C1 C2 C3 -111.5(4)
C13 C1 C2 C7 -5.1(4)
C14 C1 C2 C7 -162.0(4)
Zr1 C1 C2 C7 65.9(3)
C13 C1 C2 Zr1 -70.9(3)
C14 C1 C2 Zr1 132.1(4)
C23 Zr1 C2 C3 -138.3(3)
C35 Zr1 C2 C3 -39.2(3)
C30 Zr1 C2 C3 52.2(3)
C31 Zr1 C2 C3 26.3(4)
C1 Zr1 C2 C3 126.5(4)
C27 Zr1 C2 C3 42.8(5)
C29 Zr1 C2 C3 83.4(3)
C13 Zr1 C2 C3 165.6(4)
C7 Zr1 C2 C3 -116.5(4)
C28 Zr1 C2 C3 92.3(3)
C8 Zr1 C2 C3 -154.6(4)
C23 Zr1 C2 C1 95.3(3)
C35 Zr1 C2 C1 -165.7(2)
C30 Zr1 C2 C1 -74.2(2)
C31 Zr1 C2 C1 -100.1(3)
C27 Zr1 C2 C1 -83.6(3)
C29 Zr1 C2 C1 -43.0(3)
C13 Zr1 C2 C1 39.1(2)
C7 Zr1 C2 C1 117.0(4)
C28 Zr1 C2 C1 -34.2(3)
C8 Zr1 C2 C1 78.9(3)
C23 Zr1 C2 C7 -21.7(3)
C35 Zr1 C2 C7 77.3(3)
C30 Zr1 C2 C7 168.7(2)
C31 Zr1 C2 C7 142.8(2)
C1 Zr1 C2 C7 -117.0(4)
C27 Zr1 C2 C7 159.3(3)
C29 Zr1 C2 C7 -160.1(2)
C13 Zr1 C2 C7 -77.9(3)
C28 Zr1 C2 C7 -151.2(2)
C8 Zr1 C2 C7 -38.1(2)
C1 C2 C3 C4 -175.7(4)
C7 C2 C3 C4 7.2(6)
Zr1 C2 C3 C4 96.3(4)
C1 C2 C3 C15 3.7(7)
C7 C2 C3 C15 -173.4(4)
Zr1 C2 C3 C15 -84.3(4)
C2 C3 C4 C5 -11.6(6)
C15 C3 C4 C5 168.9(4)
C2 C3 C4 C16 175.3(4)
C15 C3 C4 C16 -4.1(6)
C3 C4 C5 C6 4.2(6)
C16 C4 C5 C6 177.4(4)
C3 C4 C5 C17 -170.4(4)
C16 C4 C5 C17 2.8(6)
C4 C5 C6 C7 7.7(6)
C17 C5 C6 C7 -177.7(4)
C4 C5 C6 C18 -162.0(4)
C17 C5 C6 C18 12.5(6)
C5 C6 C7 C2 -11.9(6)
C18 C6 C7 C2 157.7(4)
C5 C6 C7 C8 167.5(4)
C18 C6 C7 C8 -22.9(7)
C5 C6 C7 Zr1 -95.8(4)
C18 C6 C7 Zr1 73.8(4)
C3 C2 C7 C6 4.5(6)
C1 C2 C7 C6 -173.2(3)
Zr1 C2 C7 C6 -110.6(3)
C3 C2 C7 C8 -175.1(3)
C1 C2 C7 C8 7.2(4)
Zr1 C2 C7 C8 69.9(3)
C3 C2 C7 Zr1 115.1(4)
C1 C2 C7 Zr1 -62.6(3)
C23 Zr1 C7 C6 -82.4(3)
C35 Zr1 C7 C6 15.4(3)
C30 Zr1 C7 C6 101.0(3)
C31 Zr1 C7 C6 58.4(4)
C1 Zr1 C7 C6 151.3(4)
C27 Zr1 C7 C6 15.3(8)
C29 Zr1 C7 C6 142.5(3)
C13 Zr1 C7 C6 -167.6(4)
C2 Zr1 C7 C6 115.0(4)
C28 Zr1 C7 C6 -176.7(3)
C8 Zr1 C7 C6 -132.7(4)
C23 Zr1 C7 C2 162.6(3)
C35 Zr1 C7 C2 -99.6(3)
C30 Zr1 C7 C2 -14.0(3)
C31 Zr1 C7 C2 -56.6(3)
C1 Zr1 C7 C2 36.3(2)
C27 Zr1 C7 C2 -99.7(7)
C29 Zr1 C7 C2 27.6(3)
C13 Zr1 C7 C2 77.4(3)
C28 Zr1 C7 C2 68.3(4)
C8 Zr1 C7 C2 112.3(3)
C23 Zr1 C7 C8 50.3(2)
C35 Zr1 C7 C8 148.1(2)
C30 Zr1 C7 C8 -126.3(2)
C31 Zr1 C7 C8 -169.0(2)
C1 Zr1 C7 C8 -76.0(2)
C27 Zr1 C7 C8 148.0(6)
C29 Zr1 C7 C8 -84.8(3)
C13 Zr1 C7 C8 -35.0(2)
C2 Zr1 C7 C8 -112.3(3)
C28 Zr1 C7 C8 -44.0(4)
C6 C7 C8 C13 173.9(4)
C2 C7 C8 C13 -6.7(4)
Zr1 C7 C8 C13 60.4(3)
C6 C7 C8 C9 -15.3(7)
C2 C7 C8 C9 164.2(4)
Zr1 C7 C8 C9 -128.8(4)
C6 C7 C8 Zr1 113.5(5)
C2 C7 C8 Zr1 -67.0(3)
C23 Zr1 C8 C13 113.8(3)
C35 Zr1 C8 C13 -151.5(2)
C30 Zr1 C8 C13 -36.4(3)
C31 Zr1 C8 C13 -75.2(8)
C1 Zr1 C8 C13 -38.2(2)
C27 Zr1 C8 C13 76.6(4)
C29 Zr1 C8 C13 2.9(3)
C2 Zr1 C8 C13 -79.7(3)
C7 Zr1 C8 C13 -118.1(3)
C28 Zr1 C8 C13 42.5(3)
C23 Zr1 C8 C9 2.8(4)
C35 Zr1 C8 C9 97.5(4)
C30 Zr1 C8 C9 -147.3(4)
C31 Zr1 C8 C9 173.8(6)
C1 Zr1 C8 C9 -149.2(5)
C27 Zr1 C8 C9 -34.4(6)
C29 Zr1 C8 C9 -108.1(4)
C13 Zr1 C8 C9 -111.0(5)
C2 Zr1 C8 C9 169.4(5)
C7 Zr1 C8 C9 130.9(5)
C28 Zr1 C8 C9 -68.5(4)
C23 Zr1 C8 C7 -128.1(2)
C35 Zr1 C8 C7 -33.4(2)
C30 Zr1 C8 C7 81.8(3)
C31 Zr1 C8 C7 43.0(8)
C1 Zr1 C8 C7 80.0(2)
C27 Zr1 C8 C7 -165.2(3)
C29 Zr1 C8 C7 121.0(2)
C13 Zr1 C8 C7 118.1(3)
C2 Zr1 C8 C7 38.5(2)
C28 Zr1 C8 C7 160.6(2)
C13 C8 C9 C10 -11.1(6)
C7 C8 C9 C10 178.8(4)
Zr1 C8 C9 C10 75.9(5)
C13 C8 C9 C19 160.6(4)
C7 C8 C9 C19 -9.5(7)
Zr1 C8 C9 C19 -112.4(4)
C8 C9 C10 C11 5.5(6)
C19 C9 C10 C11 -166.4(4)
C8 C9 C10 C20 -176.6(4)
C19 C9 C10 C20 11.6(6)
C9 C10 C11 C12 1.1(6)
C20 C10 C11 C12 -176.8(4)
C9 C10 C11 C21 177.5(4)
C20 C10 C11 C21 -0.4(6)
C10 C11 C12 C13 -1.8(6)
C21 C11 C12 C13 -178.1(4)
C10 C11 C12 C22 176.8(4)
C21 C11 C12 C22 0.4(6)
C11 C12 C13 C8 -4.1(6)
C22 C12 C13 C8 177.3(4)
C11 C12 C13 C1 175.0(4)
C22 C12 C13 C1 -3.6(7)
C11 C12 C13 Zr1 -97.2(4)
C22 C12 C13 Zr1 84.2(4)
C9 C8 C13 C12 10.6(6)
C7 C8 C13 C12 -177.1(3)
Zr1 C8 C13 C12 -115.5(4)
C9 C8 C13 C1 -168.7(4)
C7 C8 C13 C1 3.7(4)
Zr1 C8 C13 C1 65.2(3)
C9 C8 C13 Zr1 126.1(3)
C7 C8 C13 Zr1 -61.6(3)
C2 C1 C13 C12 -178.4(4)
C14 C1 C13 C12 -21.8(7)
Zr1 C1 C13 C12 110.2(4)
C2 C1 C13 C8 0.8(4)
C14 C1 C13 C8 157.4(4)
Zr1 C1 C13 C8 -70.6(3)
C2 C1 C13 Zr1 71.4(3)
C14 C1 C13 Zr1 -132.0(4)
C23 Zr1 C13 C12 56.0(3)
C35 Zr1 C13 C12 158.2(3)
C30 Zr1 C13 C12 -86.0(3)
C31 Zr1 C13 C12 -78.8(4)
C1 Zr1 C13 C12 -126.9(4)
C27 Zr1 C13 C12 -26.8(4)
C29 Zr1 C13 C12 -58.9(3)
C2 Zr1 C13 C12 -165.8(4)
C7 Zr1 C13 C12 154.0(4)
C28 Zr1 C13 C12 -29.4(3)
C8 Zr1 C13 C12 118.7(4)
C23 Zr1 C13 C8 -62.7(3)
C35 Zr1 C13 C8 39.5(3)
C30 Zr1 C13 C8 155.3(2)
C31 Zr1 C13 C8 162.5(2)
C1 Zr1 C13 C8 114.4(4)
C27 Zr1 C13 C8 -145.5(2)
C29 Zr1 C13 C8 -177.6(2)
C2 Zr1 C13 C8 75.5(3)
C7 Zr1 C13 C8 35.3(2)
C28 Zr1 C13 C8 -148.1(2)
C23 Zr1 C13 C1 -177.1(3)
C35 Zr1 C13 C1 -74.9(3)
C30 Zr1 C13 C1 40.9(3)
C31 Zr1 C13 C1 48.1(4)
C27 Zr1 C13 C1 100.1(3)
C29 Zr1 C13 C1 68.0(3)
C2 Zr1 C13 C1 -38.8(2)
C7 Zr1 C13 C1 -79.1(3)
C28 Zr1 C13 C1 97.5(3)
C8 Zr1 C13 C1 -114.4(4)
C35 Zr1 C23 C24 69.9(4)
C30 Zr1 C23 C24 -32.0(5)
C31 Zr1 C23 C24 -1.6(5)
C1 Zr1 C23 C24 -156.7(4)
C27 Zr1 C23 C24 -17.1(4)
C29 Zr1 C23 C24 -61.5(4)
C13 Zr1 C23 C24 -154.8(4)
C2 Zr1 C23 C24 163.5(4)
C7 Zr1 C23 C24 152.0(4)
C28 Zr1 C23 C24 -49.0(4)
C8 Zr1 C23 C24 176.7(4)
Zr1 C23 C24 C26 -68.5(5)
Zr1 C23 C24 C25 169.4(3)
C23 Zr1 C27 C31 153.0(3)
C35 Zr1 C27 C31 54.2(3)
C30 Zr1 C27 C31 -39.5(2)
C1 Zr1 C27 C31 -75.1(3)
C29 Zr1 C27 C31 -80.2(3)
C13 Zr1 C27 C31 -122.2(3)
C2 Zr1 C27 C31 -27.8(4)
C7 Zr1 C27 C31 54.3(7)
C28 Zr1 C27 C31 -117.6(3)
C8 Zr1 C27 C31 -170.9(3)
C23 Zr1 C27 C28 -89.4(3)
C35 Zr1 C27 C28 171.7(3)
C30 Zr1 C27 C28 78.1(3)
C31 Zr1 C27 C28 117.6(3)
C1 Zr1 C27 C28 42.4(3)
C29 Zr1 C27 C28 37.4(2)
C13 Zr1 C27 C28 -4.7(3)
C2 Zr1 C27 C28 89.7(3)
C7 Zr1 C27 C28 171.8(6)
C8 Zr1 C27 C28 -53.4(4)
C31 C27 C28 C29 1.7(4)
Zr1 C27 C28 C29 -63.6(3)
C31 C27 C28 Si1 -162.2(3)
Zr1 C27 C28 Si1 132.5(3)
C31 C27 C28 Zr1 65.3(3)
C33 Si1 C28 C27 -105.4(4)
C32 Si1 C28 C27 133.6(4)
C34 Si1 C28 C27 16.0(4)
C33 Si1 C28 C29 93.8(4)
C32 Si1 C28 C29 -27.1(4)
C34 Si1 C28 C29 -144.7(4)
C33 Si1 C28 Zr1 -5.9(4)
C32 Si1 C28 Zr1 -126.8(3)
C34 Si1 C28 Zr1 115.6(3)
C23 Zr1 C28 C27 87.9(3)
C35 Zr1 C28 C27 -9.5(3)
C30 Zr1 C28 C27 -77.7(3)
C31 Zr1 C28 C27 -36.1(2)
C1 Zr1 C28 C27 -148.9(2)
C29 Zr1 C28 C27 -114.0(4)
C13 Zr1 C28 C27 176.7(2)
C2 Zr1 C28 C27 -130.4(2)
C7 Zr1 C28 C27 -175.7(3)
C8 Zr1 C28 C27 155.2(2)
C23 Zr1 C28 C29 -158.1(3)
C35 Zr1 C28 C29 104.5(3)
C30 Zr1 C28 C29 36.3(2)
C31 Zr1 C28 C29 77.9(3)
C1 Zr1 C28 C29 -35.0(3)
C27 Zr1 C28 C29 114.0(4)
C13 Zr1 C28 C29 -69.3(3)
C2 Zr1 C28 C29 -16.4(3)
C7 Zr1 C28 C29 -61.7(4)
C8 Zr1 C28 C29 -90.8(3)
C23 Zr1 C28 Si1 -35.7(3)
C35 Zr1 C28 Si1 -133.1(3)
C30 Zr1 C28 Si1 158.6(4)
C31 Zr1 C28 Si1 -159.7(3)
C1 Zr1 C28 Si1 87.4(3)
C27 Zr1 C28 Si1 -123.6(4)
C29 Zr1 C28 Si1 122.4(4)
C13 Zr1 C28 Si1 53.1(3)
C2 Zr1 C28 Si1 105.9(3)
C7 Zr1 C28 Si1 60.6(5)
C8 Zr1 C28 Si1 31.6(3)
C27 C28 C29 C30 -0.2(4)
Si1 C28 C29 C30 164.1(3)
Zr1 C28 C29 C30 -62.9(3)
C27 C28 C29 Zr1 62.7(3)
Si1 C28 C29 Zr1 -133.0(3)
C23 Zr1 C29 C30 141.0(2)
C35 Zr1 C29 C30 21.9(3)
C31 Zr1 C29 C30 38.4(2)
C1 Zr1 C29 C30 -96.9(3)
C27 Zr1 C29 C30 79.4(3)
C13 Zr1 C29 C30 -127.6(2)
C2 Zr1 C29 C30 -74.9(3)
C7 Zr1 C29 C30 -89.7(3)
C28 Zr1 C29 C30 116.8(4)
C8 Zr1 C29 C30 -129.1(2)
C23 Zr1 C29 C28 24.2(3)
C35 Zr1 C29 C28 -94.9(3)
C30 Zr1 C29 C28 -116.8(4)
C31 Zr1 C29 C28 -78.4(3)
C1 Zr1 C29 C28 146.3(3)
C27 Zr1 C29 C28 -37.4(2)
C13 Zr1 C29 C28 115.6(3)
C2 Zr1 C29 C28 168.3(2)
C7 Zr1 C29 C28 153.5(2)
C8 Zr1 C29 C28 114.1(3)
C28 C29 C30 C31 -1.4(5)
Zr1 C29 C30 C31 -68.7(3)
C28 C29 C30 Zr1 67.2(3)
C23 Zr1 C30 C29 -56.9(3)
C35 Zr1 C30 C29 -161.5(3)
C31 Zr1 C30 C29 -114.0(4)
C1 Zr1 C30 C29 79.3(3)
C27 Zr1 C30 C29 -75.5(3)
C13 Zr1 C30 C29 58.4(3)
C2 Zr1 C30 C29 110.7(2)
C7 Zr1 C30 C29 118.1(2)
C28 Zr1 C30 C29 -35.7(2)
C8 Zr1 C30 C29 77.8(3)
C23 Zr1 C30 C31 57.1(3)
C35 Zr1 C30 C31 -47.5(3)
C1 Zr1 C30 C31 -166.7(3)
C27 Zr1 C30 C31 38.6(2)
C29 Zr1 C30 C31 114.0(4)
C13 Zr1 C30 C31 172.4(2)
C2 Zr1 C30 C31 -135.3(3)
C7 Zr1 C30 C31 -127.9(3)
C28 Zr1 C30 C31 78.4(3)
C8 Zr1 C30 C31 -168.1(2)
C28 C27 C31 C30 -2.6(4)
Zr1 C27 C31 C30 66.3(3)
C28 C27 C31 Si2 -152.0(3)
Zr1 C27 C31 Si2 -83.1(3)
C28 C27 C31 Zr1 -68.9(3)
C29 C30 C31 C27 2.4(4)
Zr1 C30 C31 C27 -68.4(3)
C29 C30 C31 Si2 152.9(3)
Zr1 C30 C31 Si2 82.1(3)
C29 C30 C31 Zr1 70.8(3)
C35 Si2 C31 C27 67.7(4)
C36 Si2 C31 C27 -175.5(4)
C37 Si2 C31 C27 -53.3(4)
Zr1 Si2 C31 C27 73.8(3)
C35 Si2 C31 C30 -76.8(4)
C36 Si2 C31 C30 40.0(4)
C37 Si2 C31 C30 162.2(3)
Zr1 Si2 C31 C30 -70.6(3)
C35 Si2 C31 Zr1 -6.16(18)
C36 Si2 C31 Zr1 110.6(2)
C37 Si2 C31 Zr1 -127.1(2)
C23 Zr1 C31 C27 -29.7(3)
C35 Zr1 C31 C27 -120.2(3)
C30 Zr1 C31 C27 111.6(4)
C1 Zr1 C31 C27 126.7(2)
C29 Zr1 C31 C27 74.6(3)
C13 Zr1 C31 C27 99.4(3)
C2 Zr1 C31 C27 163.9(2)
C7 Zr1 C31 C27 -166.2(2)
C28 Zr1 C31 C27 35.1(2)
C8 Zr1 C31 C27 159.9(7)
C23 Zr1 C31 C30 -141.2(3)
C35 Zr1 C31 C30 128.2(3)
C1 Zr1 C31 C30 15.1(3)
C27 Zr1 C31 C30 -111.6(4)
C29 Zr1 C31 C30 -37.0(2)
C13 Zr1 C31 C30 -12.2(4)
C2 Zr1 C31 C30 52.3(3)
C7 Zr1 C31 C30 82.3(3)
C28 Zr1 C31 C30 -76.4(3)
C8 Zr1 C31 C30 48.3(8)
C23 Zr1 C31 Si2 95.77(19)
C35 Zr1 C31 Si2 5.18(16)
C30 Zr1 C31 Si2 -123.0(3)
C1 Zr1 C31 Si2 -107.88(17)
C27 Zr1 C31 Si2 125.4(3)
C29 Zr1 C31 Si2 -160.0(2)
C13 Zr1 C31 Si2 -135.2(2)
C2 Zr1 C31 Si2 -70.72(19)
C7 Zr1 C31 Si2 -40.7(3)
C28 Zr1 C31 Si2 160.6(2)
C8 Zr1 C31 Si2 -74.7(7)
C36 Si2 C35 Zr1 -106.5(2)
C37 Si2 C35 Zr1 124.5(2)
C31 Si2 C35 Zr1 6.8(2)
C23 Zr1 C35 Si2 -117.93(19)
C30 Zr1 C35 Si2 20.3(2)
C31 Zr1 C35 Si2 -5.39(16)
C1 Zr1 C35 Si2 106.44(19)
C27 Zr1 C35 Si2 -33.20(19)
C29 Zr1 C35 Si2 8.8(3)
C13 Zr1 C35 Si2 143.39(16)
C2 Zr1 C35 Si2 115.25(19)
C7 Zr1 C35 Si2 146.8(2)
C28 Zr1 C35 Si2 -28.2(2)
C8 Zr1 C35 Si2 163.84(16)
